data_4066078
loop_
_publ_author_name
'Han, Xiaoyan'
'Koh, Lip-Lin'
'Liu, Zhi-Pan'
'Weng, Zhiqiang'
'Hor, T. S. Andy'

_publ_section_title
;
 Must an N-Heterocyclic Carbene Be a Terminal Ligand?
;
_journal_issue 11
_journal_name_full Organometallics
_journal_page_first 2403
_journal_paper_doi 10.1021/om100277f
_journal_volume 29
_journal_year 2010
_chemical_formula_sum 'C30 H27 Cu2 I2 N3 S3'
_chemical_formula_weight 906.61
_chemical_name_systematic
; 
 ? 
;
_space_group_IT_number 2
_symmetry_cell_setting triclinic
_symmetry_space_group_name_Hall '-P 1'
_symmetry_space_group_name_H-M 'P -1'
_atom_sites_solution_hydrogens geom
_atom_sites_solution_primary direct
_atom_sites_solution_secondary difmap
_audit_creation_method SHELXL-97
_cell_angle_alpha 98.9550(10)
_cell_angle_beta 102.7300(10)
_cell_angle_gamma 97.0770(10)
_cell_formula_units_Z 4
_cell_length_a 8.9141(5)
_cell_length_b 19.3304(12)
_cell_length_c 19.5110(12)
_cell_measurement_reflns_used 8649
_cell_measurement_temperature 100(2)
_cell_measurement_theta_max 27.47
_cell_measurement_theta_min 2.16
_cell_volume 3195.8(3)
_computing_cell_refinement 'Bruker SMART'
_computing_data_collection 'Bruker SMART'
_computing_data_reduction 'Bruker SAINT'
_computing_molecular_graphics 'Bruker SHELXTL'
_computing_publication_material 'Bruker SHELXTL'
_computing_structure_refinement 'SHELXL-97 (Sheldrick, 1997)'
_computing_structure_solution 'SHELXS-97 (Sheldrick, 1990)'
_diffrn_ambient_temperature 100(2)
_diffrn_measured_fraction_theta_full 0.990
_diffrn_measured_fraction_theta_max 0.990
_diffrn_measurement_device_type 'CCD area detector'
_diffrn_measurement_method 'phi and omega scans'
_diffrn_radiation_monochromator graphite
_diffrn_radiation_source 'fine-focus sealed tube'
_diffrn_radiation_type MoK\a
_diffrn_radiation_wavelength 0.71073
_diffrn_reflns_av_R_equivalents 0.0269
_diffrn_reflns_av_sigmaI/netI 0.0498
_diffrn_reflns_limit_h_max 10
_diffrn_reflns_limit_h_min -10
_diffrn_reflns_limit_k_max 21
_diffrn_reflns_limit_k_min -22
_diffrn_reflns_limit_l_max 23
_diffrn_reflns_limit_l_min -22
_diffrn_reflns_number 18542
_diffrn_reflns_theta_full 25.00
_diffrn_reflns_theta_max 25.00
_diffrn_reflns_theta_min 1.08
_exptl_absorpt_coefficient_mu 3.484
_exptl_absorpt_correction_T_max 0.8451
_exptl_absorpt_correction_T_min 0.3224
_exptl_absorpt_correction_type multi-scan
_exptl_absorpt_process_details 'Sadabs, (Sheldrick 2001)'
_exptl_crystal_colour YELLOW
_exptl_crystal_density_diffrn 1.884
_exptl_crystal_density_meas ?
_exptl_crystal_density_method 'not measured'
_exptl_crystal_description ROD
_exptl_crystal_F_000 1760
_exptl_crystal_size_max 0.42
_exptl_crystal_size_mid 0.06
_exptl_crystal_size_min 0.05
_refine_diff_density_max 1.868
_refine_diff_density_min -0.946
_refine_diff_density_rms 0.197
_refine_ls_extinction_method none
_refine_ls_goodness_of_fit_ref 1.143
_refine_ls_hydrogen_treatment constr
_refine_ls_matrix_type full
_refine_ls_number_parameters 721
_refine_ls_number_reflns 11155
_refine_ls_number_restraints 6
_refine_ls_restrained_S_all 1.143
_refine_ls_R_factor_all 0.0589
_refine_ls_R_factor_gt 0.0524
_refine_ls_shift/su_max 0.001
_refine_ls_shift/su_mean 0.000
_refine_ls_structure_factor_coef Fsqd
_refine_ls_weighting_details 'calc w=1/[\s^2^(Fo^2^)+(0.0021P)^2^+68.3303P] where P=(Fo^2^+2Fc^2^)/3'
_refine_ls_weighting_scheme calc
_refine_ls_wR_factor_gt 0.1317
_refine_ls_wR_factor_ref 0.1344
_reflns_number_gt 9915
_reflns_number_total 11155
_reflns_threshold_expression >2sigma(I)
_cod_data_source_file om100277f_si_001.cif
_cod_data_source_block 9357
_cod_depositor_comments
;
The following automatic conversions were performed:

'_symmetry_cell_setting' value 'Triclinic' changed to 'triclinic'
according to /home/saulius/struct/CIF-dictionaries/cif_core.dic
dictionary named 'cif_core.dic' version 2.4.1 from
2010-06-29.

'_exptl_absorpt_correction_type' value 'Multi-scan'
changed to 'multi-scan' according to
/home/saulius/struct/CIF-dictionaries/cif_core.dic dictionary named
'cif_core.dic' version 2.4.1 from 2010-06-29.

Automatic conversion script
Id: cif_fix_values 1715 2011-07-08 13:25:40Z adriana 

The following automatic conversions were performed:

'_exptl_crystal_density_meas' value 'Not Measured' was changed to '?'
- the value is perceived as not measured.

Automatic conversion script
Id: cif_fix_values 3008 2015-01-20 13:52:24Z robertas 
;
_cod_original_sg_symbol_H-M P-1
_cod_database_code 4066078

loop_
_symmetry_equiv_pos_as_xyz
'x, y, z'
'-x, -y, -z'

loop_
_atom_site_label
_atom_site_type_symbol
_atom_site_fract_x
_atom_site_fract_y
_atom_site_fract_z
_atom_site_U_iso_or_equiv
_atom_site_adp_type
_atom_site_occupancy
_atom_site_symmetry_multiplicity
_atom_site_calc_flag
_atom_site_refinement_flags
Cu1 Cu 0.69463(13) 0.06425(6) 0.80593(6) 0.0194(2) Uani 1 1 d .
Cu2 Cu 0.78409(13) 0.04848(6) 0.69741(6) 0.0202(3) Uani 1 1 d .
Cu3 Cu 0.42693(13) 0.50000(6) 0.67944(6) 0.0227(3) Uani 1 1 d .
Cu4 Cu 0.61650(12) 0.59131(6) 0.79775(6) 0.0181(2) Uani 1 1 d .
I1 I 0.49134(7) -0.01523(3) 0.67059(3) 0.01738(14) Uani 1 1 d .
I2 I 0.91190(7) -0.02458(3) 0.79959(3) 0.02014(14) Uani 1 1 d .
I3 I 0.69188(7) 0.55196(3) 0.66229(3) 0.02009(14) Uani 1 1 d .
I4 I 0.44815(7) 0.46067(3) 0.80219(3) 0.02072(15) Uani 1 1 d .
S1 S 0.3747(3) 0.05209(13) 0.85244(12) 0.0211(5) Uani 1 1 d .
S2 S 1.1022(3) 0.06504(13) 0.65094(13) 0.0214(5) Uani 1 1 d .
S3 S 0.9847(3) 0.18501(12) 0.80727(13) 0.0196(5) Uani 1 1 d .
S4 S 0.0590(3) 0.49397(12) 0.61790(12) 0.0200(5) Uani 1 1 d .
S5 S 0.9715(2) 0.56931(12) 0.83827(12) 0.0169(5) Uani 1 1 d .
S6 S 0.2729(3) 0.62733(12) 0.77719(13) 0.0204(5) Uani 1 1 d .
N1 N 0.6252(9) 0.0843(4) 0.9478(4) 0.0168(16) Uani 1 1 d .
N2 N 0.8668(9) 0.0888(4) 0.5687(4) 0.0170(16) Uani 1 1 d .
N3 N 0.7126(8) 0.2010(4) 0.7533(4) 0.0189(16) Uani 1 1 d .
N4 N 0.2015(9) 0.4115(4) 0.5539(4) 0.0223(18) Uani 1 1 d .
N5 N 0.8390(9) 0.5978(4) 0.9369(4) 0.0165(16) Uani 1 1 d .
N6 N 0.4843(8) 0.7203(4) 0.7677(4) 0.0169(16) Uani 1 1 d .
C1 C 0.5764(11) 0.0664(5) 0.8761(5) 0.020(2) Uani 1 1 d .
C2 C 0.5104(10) 0.0873(4) 0.9866(5) 0.0142(18) Uani 1 1 d U
C3 C 0.5323(11) 0.1017(5) 1.0611(5) 0.021(2) Uani 1 1 d .
H3 H 0.6337 0.1123 1.0922 0.025 Uiso 1 1 calc R
C4 C 0.4008(11) 0.0999(5) 1.0873(5) 0.023(2) Uani 1 1 d .
H4 H 0.4119 0.1099 1.1376 0.027 Uiso 1 1 calc R
C5 C 0.2511(11) 0.0837(5) 1.0416(5) 0.021(2) Uani 1 1 d .
H5 H 0.1629 0.0824 1.0615 0.025 Uiso 1 1 calc R
C6 C 0.2295(11) 0.0698(5) 0.9692(5) 0.024(2) Uani 1 1 d .
H6 H 0.1276 0.0598 0.9385 0.028 Uiso 1 1 calc R
C7 C 0.3612(10) 0.0707(5) 0.9414(4) 0.0164(18) Uani 1 1 d .
C8 C 0.7912(11) 0.1023(6) 0.9833(6) 0.029(2) Uani 1 1 d .
H8A H 0.8524 0.0823 0.9507 0.035 Uiso 1 1 calc R
H8B H 0.8120 0.0807 1.0266 0.035 Uiso 1 1 calc R
C9 C 0.8424(13) 0.1814(6) 1.0044(6) 0.035(3) Uani 1 1 d .
H9 H 0.8148 0.2094 0.9691 0.042 Uiso 1 1 calc R
C10 C 0.9213(17) 0.2133(7) 1.0671(7) 0.054(4) Uani 1 1 d .
H10A H 0.9507 0.1868 1.1036 0.065 Uiso 1 1 calc R
H10B H 0.9501 0.2635 1.0771 0.065 Uiso 1 1 calc R
C11 C 0.9087(11) 0.0718(5) 0.6326(5) 0.0193(19) Uani 1 1 d .
C12 C 0.9818(11) 0.0964(5) 0.5309(5) 0.0176(19) Uani 1 1 d .
C13 C 0.9644(12) 0.1115(6) 0.4615(5) 0.028(2) Uani 1 1 d .
H13 H 0.8681 0.1213 0.4360 0.034 Uiso 1 1 calc R
C14 C 1.0921(13) 0.1117(6) 0.4316(6) 0.030(2) Uani 1 1 d .
H14 H 1.0830 0.1209 0.3846 0.036 Uiso 1 1 calc R
C15 C 1.2350(11) 0.0983(5) 0.4707(5) 0.022(2) Uani 1 1 d .
H15 H 1.3209 0.0978 0.4493 0.027 Uiso 1 1 calc R
C16 C 1.2517(11) 0.0861(5) 0.5388(5) 0.023(2) Uani 1 1 d .
H16 H 1.3499 0.0795 0.5657 0.027 Uiso 1 1 calc R
C17 C 1.1230(10) 0.0834(5) 0.5687(5) 0.0176(19) Uani 1 1 d .
C18 C 0.8025(10) 0.2668(5) 0.7559(5) 0.020(2) Uani 1 1 d .
C19 C 0.7054(10) 0.0982(5) 0.5384(5) 0.020(2) Uani 1 1 d .
H19A H 0.6357 0.0764 0.5650 0.024 Uiso 1 1 calc R
H19B H 0.6719 0.0732 0.4879 0.024 Uiso 1 1 calc R
C20 C 0.6891(12) 0.1751(6) 0.5417(6) 0.032(2) Uani 1 1 d .
H20 H 0.5931 0.1845 0.5155 0.039 Uiso 1 1 calc R
C21 C 0.7919(14) 0.2299(6) 0.5764(6) 0.032(2) Uani 1 1 d .
H21A H 0.8900 0.2236 0.6036 0.038 Uiso 1 1 calc R
H21B H 0.7689 0.2764 0.5748 0.038 Uiso 1 1 calc R
C22 C 0.7879(11) 0.1496(5) 0.7764(5) 0.0188(19) Uani 1 1 d .
C23 C 0.7475(11) 0.3262(5) 0.7336(5) 0.022(2) Uani 1 1 d .
H23 H 0.6392 0.3261 0.7163 0.027 Uiso 1 1 calc R
C24 C 0.8556(12) 0.3847(5) 0.7376(5) 0.024(2) Uani 1 1 d .
H24 H 0.8218 0.4258 0.7225 0.029 Uiso 1 1 calc R
C25 C 1.0157(12) 0.3845(5) 0.7640(5) 0.026(2) Uani 1 1 d .
H25 H 1.0886 0.4251 0.7649 0.031 Uiso 1 1 calc R
C26 C 1.0698(11) 0.3257(5) 0.7888(5) 0.023(2) Uani 1 1 d .
H26 H 1.1776 0.3259 0.8080 0.028 Uiso 1 1 calc R
C27 C 0.9593(11) 0.2675(5) 0.7842(5) 0.0187(19) Uani 1 1 d .
C28 C 0.5415(11) 0.1896(5) 0.7264(6) 0.026(2) Uani 1 1 d .
H28A H 0.5026 0.1379 0.7127 0.031 Uiso 1 1 calc R
H28B H 0.5156 0.2102 0.6827 0.031 Uiso 1 1 calc R
C29 C 0.4583(12) 0.2215(6) 0.7793(6) 0.031(2) Uani 1 1 d .
H29 H 0.3483 0.2172 0.7633 0.037 Uiso 1 1 calc R
C30 C 0.5200(14) 0.2542(6) 0.8439(7) 0.039(3) Uani 1 1 d .
H30A H 0.6296 0.2600 0.8625 0.047 Uiso 1 1 calc R
H30B H 0.4561 0.2725 0.8730 0.047 Uiso 1 1 calc R
C31 C 0.2295(11) 0.4650(5) 0.6105(5) 0.021(2) Uani 1 1 d .
C32 C 0.0461(12) 0.3895(5) 0.5157(5) 0.022(2) Uani 1 1 d .
C33 C -0.0122(13) 0.3362(5) 0.4571(5) 0.029(2) Uani 1 1 d .
H33 H 0.0553 0.3093 0.4372 0.034 Uiso 1 1 calc R
C34 C -0.1722(12) 0.3223(5) 0.4274(5) 0.029(2) Uani 1 1 d .
H34 H -0.2154 0.2839 0.3884 0.035 Uiso 1 1 calc R
C35 C -0.2692(12) 0.3645(6) 0.4550(5) 0.028(2) Uani 1 1 d .
H35 H -0.3778 0.3555 0.4331 0.034 Uiso 1 1 calc R
C36 C -0.2104(11) 0.4196(5) 0.5138(5) 0.025(2) Uani 1 1 d .
H36 H -0.2774 0.4481 0.5322 0.030 Uiso 1 1 calc R
C37 C -0.0498(11) 0.4319(5) 0.5451(5) 0.020(2) Uani 1 1 d .
C38 C 0.3272(13) 0.3766(7) 0.5345(6) 0.037(3) Uani 1 1 d .
H38A H 0.4283 0.4084 0.5555 0.045 Uiso 1 1 calc R
H38B H 0.3110 0.3673 0.4819 0.045 Uiso 1 1 calc R
C39 C 0.3321(15) 0.3075(6) 0.5613(7) 0.046(3) Uani 1 1 d .
H39 H 0.3994 0.2779 0.5449 0.055 Uiso 1 1 calc R
C40 C 0.2532(15) 0.2837(7) 0.6050(8) 0.049(3) Uani 1 1 d .
H40A H 0.1841 0.3111 0.6231 0.059 Uiso 1 1 calc R
H40B H 0.2655 0.2391 0.6183 0.059 Uiso 1 1 calc R
C41 C 0.8081(11) 0.5881(5) 0.8653(5) 0.0188(19) Uani 1 1 d .
C42 C 0.9890(10) 0.5899(5) 0.9729(5) 0.0178(19) Uani 1 1 d .
C43 C 1.0500(11) 0.5973(5) 1.0473(5) 0.022(2) Uani 1 1 d .
H43 H 0.9889 0.6090 1.0804 0.027 Uiso 1 1 calc R
C44 C 1.2016(11) 0.5869(5) 1.0702(5) 0.026(2) Uani 1 1 d .
H44 H 1.2455 0.5910 1.1199 0.031 Uiso 1 1 calc R
C45 C 1.2910(11) 0.5708(6) 1.0225(5) 0.028(2) Uani 1 1 d .
H45 H 1.3954 0.5643 1.0403 0.034 Uiso 1 1 calc R
C46 C 1.2335(11) 0.5639(5) 0.9498(5) 0.024(2) Uani 1 1 d .
H46 H 1.2959 0.5523 0.9174 0.029 Uiso 1 1 calc R
C47 C 1.0825(10) 0.5743(5) 0.9259(5) 0.0174(19) Uani 1 1 d .
C48 C 0.7202(11) 0.6150(5) 0.9765(5) 0.022(2) Uani 1 1 d .
H48A H 0.6150 0.5957 0.9454 0.026 Uiso 1 1 calc R
H48B H 0.7338 0.5921 1.0189 0.026 Uiso 1 1 calc R
C49 C 0.7323(12) 0.6922(5) 0.9998(5) 0.026(2) Uani 1 1 d .
H49 H 0.8286 0.7182 1.0289 0.032 Uiso 1 1 calc R
C50 C 0.6150(15) 0.7271(6) 0.9819(7) 0.039(3) Uani 1 1 d .
H50A H 0.5176 0.7023 0.9528 0.047 Uiso 1 1 calc R
H50B H 0.6284 0.7769 0.9982 0.047 Uiso 1 1 calc R
C51 C 0.4668(11) 0.6537(5) 0.7790(5) 0.020(2) Uani 1 1 d .
C52 C 0.3499(10) 0.7540(5) 0.7570(4) 0.0157(18) Uani 1 1 d .
C53 C 0.3400(11) 0.8211(5) 0.7435(5) 0.020(2) Uani 1 1 d .
H53 H 0.4294 0.8516 0.7404 0.025 Uiso 1 1 calc R
C54 C 0.1974(11) 0.8432(5) 0.7345(5) 0.0198(19) Uani 1 1 d .
H54 H 0.1882 0.8898 0.7262 0.024 Uiso 1 1 calc R
C55 C 0.0649(11) 0.7973(5) 0.7376(5) 0.024(2) Uani 1 1 d .
H55 H -0.0331 0.8131 0.7310 0.029 Uiso 1 1 calc R
C56 C 0.0755(11) 0.7299(5) 0.7500(5) 0.025(2) Uani 1 1 d .
H56 H -0.0143 0.6987 0.7516 0.029 Uiso 1 1 calc R
C57 C 0.2199(10) 0.7084(5) 0.7602(5) 0.0177(19) Uani 1 1 d .
C58 C 0.6339(11) 0.7547(5) 0.7592(5) 0.021(2) Uani 1 1 d .
H58A H 0.7200 0.7335 0.7848 0.026 Uiso 1 1 calc R
H58B H 0.6512 0.8059 0.7802 0.026 Uiso 1 1 calc R
C59 C 0.6333(10) 0.7453(5) 0.6800(5) 0.021(2) Uani 1 1 d .
H59 H 0.6228 0.6983 0.6542 0.025 Uiso 1 1 calc R
C60 C 0.6459(12) 0.7966(6) 0.6463(6) 0.030(2) Uani 1 1 d .
H60A H 0.6565 0.8442 0.6706 0.036 Uiso 1 1 calc R
H60B H 0.6447 0.7871 0.5969 0.036 Uiso 1 1 calc R

loop_
_atom_site_aniso_label
_atom_site_aniso_U_11
_atom_site_aniso_U_22
_atom_site_aniso_U_33
_atom_site_aniso_U_23
_atom_site_aniso_U_13
_atom_site_aniso_U_12
Cu1 0.0234(6) 0.0169(6) 0.0203(6) 0.0030(5) 0.0108(5) 0.0032(5)
Cu2 0.0216(6) 0.0225(6) 0.0183(6) 0.0047(5) 0.0086(5) 0.0032(5)
Cu3 0.0187(6) 0.0248(6) 0.0213(6) 0.0030(5) -0.0012(5) 0.0046(5)
Cu4 0.0145(5) 0.0185(6) 0.0218(6) 0.0049(5) 0.0027(5) 0.0059(4)
I1 0.0171(3) 0.0160(3) 0.0179(3) 0.0032(2) 0.0026(2) 0.0015(2)
I2 0.0208(3) 0.0222(3) 0.0193(3) 0.0051(2) 0.0052(2) 0.0089(2)
I3 0.0204(3) 0.0220(3) 0.0197(3) 0.0043(2) 0.0063(2) 0.0070(2)
I4 0.0181(3) 0.0195(3) 0.0232(3) 0.0082(2) 0.0003(2) 0.0009(2)
S1 0.0194(11) 0.0270(13) 0.0167(11) 0.0040(9) 0.0041(9) 0.0037(10)
S2 0.0205(12) 0.0273(13) 0.0206(12) 0.0094(10) 0.0083(10) 0.0074(10)
S3 0.0188(11) 0.0158(11) 0.0228(12) 0.0024(9) 0.0029(9) 0.0028(9)
S4 0.0189(11) 0.0208(12) 0.0167(11) -0.0015(9) 0.0002(9) 0.0031(9)
S5 0.0135(10) 0.0199(11) 0.0159(11) 0.0019(9) 0.0013(9) 0.0039(9)
S6 0.0170(11) 0.0189(12) 0.0277(13) 0.0081(10) 0.0067(10) 0.0060(9)
N1 0.019(4) 0.013(4) 0.017(4) 0.000(3) 0.002(3) 0.004(3)
N2 0.022(4) 0.015(4) 0.011(4) 0.002(3) 0.002(3) -0.001(3)
N3 0.012(4) 0.019(4) 0.023(4) -0.001(3) 0.003(3) 0.002(3)
N4 0.020(4) 0.029(5) 0.021(4) 0.006(3) 0.004(3) 0.015(3)
N5 0.017(4) 0.015(4) 0.017(4) 0.003(3) 0.003(3) 0.002(3)
N6 0.014(4) 0.020(4) 0.018(4) 0.004(3) 0.002(3) 0.007(3)
C1 0.024(5) 0.013(4) 0.020(5) -0.002(4) 0.004(4) 0.003(4)
C2 0.022(4) 0.004(4) 0.019(4) 0.006(3) 0.006(3) 0.004(3)
C3 0.021(5) 0.019(5) 0.019(5) -0.002(4) 0.003(4) 0.002(4)
C4 0.028(5) 0.026(5) 0.015(5) 0.002(4) 0.006(4) 0.007(4)
C5 0.022(5) 0.023(5) 0.022(5) 0.003(4) 0.013(4) 0.003(4)
C6 0.017(5) 0.026(5) 0.029(5) 0.003(4) 0.007(4) 0.005(4)
C7 0.018(5) 0.018(5) 0.010(4) 0.001(3) -0.002(4) 0.002(4)
C8 0.018(5) 0.036(6) 0.032(6) -0.005(5) 0.011(4) 0.002(4)
C9 0.030(6) 0.038(6) 0.035(6) 0.006(5) 0.012(5) -0.005(5)
C10 0.064(9) 0.045(8) 0.043(8) -0.003(6) 0.013(7) -0.012(7)
C11 0.027(5) 0.010(4) 0.021(5) -0.001(4) 0.009(4) 0.002(4)
C12 0.021(5) 0.017(5) 0.016(4) 0.003(4) 0.008(4) 0.003(4)
C13 0.020(5) 0.041(6) 0.018(5) 0.004(4) -0.001(4) -0.002(4)
C14 0.041(6) 0.033(6) 0.024(5) 0.009(4) 0.019(5) 0.005(5)
C15 0.024(5) 0.019(5) 0.026(5) 0.003(4) 0.011(4) 0.002(4)
C16 0.021(5) 0.014(5) 0.036(6) 0.009(4) 0.008(4) 0.006(4)
C17 0.018(5) 0.015(4) 0.016(4) -0.006(4) 0.004(4) 0.003(4)
C18 0.016(5) 0.015(5) 0.025(5) 0.000(4) 0.003(4) 0.000(4)
C19 0.011(4) 0.024(5) 0.026(5) 0.004(4) 0.005(4) 0.003(4)
C20 0.026(6) 0.043(7) 0.033(6) 0.017(5) 0.007(5) 0.017(5)
C21 0.044(7) 0.029(6) 0.031(6) 0.014(5) 0.016(5) 0.014(5)
C22 0.022(5) 0.015(5) 0.019(5) 0.004(4) 0.007(4) 0.000(4)
C23 0.019(5) 0.024(5) 0.021(5) -0.002(4) 0.004(4) 0.005(4)
C24 0.033(6) 0.013(5) 0.027(5) 0.007(4) 0.004(4) 0.006(4)
C25 0.027(5) 0.017(5) 0.033(6) 0.005(4) 0.007(4) 0.001(4)
C26 0.022(5) 0.017(5) 0.030(5) 0.005(4) 0.006(4) 0.004(4)
C27 0.025(5) 0.016(5) 0.015(4) -0.003(4) 0.007(4) 0.008(4)
C28 0.019(5) 0.019(5) 0.035(6) -0.001(4) 0.000(4) 0.000(4)
C29 0.020(5) 0.030(6) 0.046(7) 0.006(5) 0.011(5) 0.010(4)
C30 0.039(7) 0.031(6) 0.056(8) 0.006(6) 0.030(6) 0.006(5)
C31 0.017(5) 0.028(5) 0.015(5) 0.004(4) 0.002(4) 0.004(4)
C32 0.031(5) 0.019(5) 0.020(5) 0.010(4) 0.007(4) 0.011(4)
C33 0.038(6) 0.022(5) 0.026(5) 0.003(4) 0.007(5) 0.009(4)
C34 0.034(6) 0.024(5) 0.024(5) 0.003(4) -0.001(4) 0.006(4)
C35 0.020(5) 0.035(6) 0.021(5) 0.004(4) -0.008(4) -0.003(4)
C36 0.020(5) 0.028(5) 0.025(5) 0.004(4) 0.005(4) 0.001(4)
C37 0.028(5) 0.018(5) 0.011(4) 0.001(4) -0.002(4) 0.007(4)
C38 0.027(6) 0.053(7) 0.029(6) -0.004(5) 0.005(5) 0.013(5)
C39 0.047(7) 0.034(7) 0.048(8) -0.009(6) -0.008(6) 0.031(6)
C40 0.044(7) 0.031(7) 0.067(9) 0.012(6) -0.006(7) 0.017(6)
C41 0.020(5) 0.011(4) 0.022(5) -0.001(4) 0.002(4) 0.002(4)
C42 0.014(4) 0.015(4) 0.024(5) 0.006(4) 0.005(4) 0.002(3)
C43 0.027(5) 0.022(5) 0.018(5) 0.002(4) 0.007(4) 0.005(4)
C44 0.023(5) 0.028(5) 0.023(5) 0.005(4) 0.001(4) -0.001(4)
C45 0.014(5) 0.038(6) 0.027(5) 0.006(5) -0.007(4) 0.008(4)
C46 0.021(5) 0.021(5) 0.030(5) 0.001(4) 0.010(4) -0.002(4)
C47 0.017(5) 0.018(5) 0.013(4) 0.004(4) -0.002(4) -0.004(4)
C48 0.016(5) 0.020(5) 0.030(5) 0.004(4) 0.006(4) 0.004(4)
C49 0.031(6) 0.024(5) 0.026(5) 0.002(4) 0.012(4) 0.002(4)
C50 0.052(7) 0.017(5) 0.056(8) 0.002(5) 0.028(6) 0.014(5)
C51 0.027(5) 0.020(5) 0.013(4) 0.004(4) 0.004(4) 0.006(4)
C52 0.012(4) 0.027(5) 0.006(4) 0.001(4) -0.002(3) 0.007(4)
C53 0.025(5) 0.019(5) 0.014(4) 0.004(4) 0.001(4) -0.005(4)
C54 0.020(5) 0.019(5) 0.022(5) 0.009(4) 0.003(4) 0.006(4)
C55 0.014(5) 0.027(5) 0.033(6) 0.006(4) 0.004(4) 0.007(4)
C56 0.022(5) 0.021(5) 0.031(5) 0.007(4) 0.007(4) 0.003(4)
C57 0.013(4) 0.017(5) 0.022(5) 0.003(4) 0.002(4) 0.004(4)
C58 0.017(5) 0.023(5) 0.027(5) 0.011(4) 0.006(4) 0.003(4)
C59 0.011(4) 0.025(5) 0.025(5) -0.001(4) 0.005(4) -0.001(4)
C60 0.035(6) 0.028(6) 0.029(6) 0.002(5) 0.014(5) 0.007(5)

loop_
_atom_type_symbol
_atom_type_description
_atom_type_scat_dispersion_real
_atom_type_scat_dispersion_imag
_atom_type_scat_source
C C 0.0033 0.0016 'International Tables Vol C Tables 4.2.6.8 and 6.1.1.4'
H H 0.0000 0.0000 'International Tables Vol C Tables 4.2.6.8 and 6.1.1.4'
N N 0.0061 0.0033 'International Tables Vol C Tables 4.2.6.8 and 6.1.1.4'
S S 0.1246 0.1234 'International Tables Vol C Tables 4.2.6.8 and 6.1.1.4'
Cu Cu 0.3201 1.2651 'International Tables Vol C Tables 4.2.6.8 and 6.1.1.4'
I I -0.4742 1.8119 'International Tables Vol C Tables 4.2.6.8 and 6.1.1.4'

loop_
_geom_angle_atom_site_label_1
_geom_angle_atom_site_label_2
_geom_angle_atom_site_label_3
_geom_angle
C1 Cu1 C22 124.2(4)
C1 Cu1 Cu2 166.0(3)
C22 Cu1 Cu2 61.8(3)
C1 Cu1 I2 121.9(3)
C22 Cu1 I2 103.0(3)
Cu2 Cu1 I2 63.85(4)
C1 Cu1 I1 107.6(3)
C22 Cu1 I1 102.0(3)
Cu2 Cu1 I1 58.52(4)
I2 Cu1 I1 91.56(4)
C11 Cu2 C22 108.4(3)
C11 Cu2 Cu1 156.3(3)
C22 Cu2 Cu1 49.7(2)
C11 Cu2 I1 130.1(3)
C22 Cu2 I1 102.6(2)
Cu1 Cu2 I1 70.50(4)
C11 Cu2 I2 116.4(3)
C22 Cu2 I2 95.4(2)
Cu1 Cu2 I2 64.12(4)
I1 Cu2 I2 98.01(4)
C31 Cu3 I3 130.6(3)
C31 Cu3 I4 114.8(3)
I3 Cu3 I4 112.68(5)
C31 Cu3 Cu4 152.9(3)
I3 Cu3 Cu4 65.52(4)
I4 Cu3 Cu4 62.97(4)
C51 Cu4 C41 139.7(4)
C51 Cu4 Cu3 85.1(3)
C41 Cu4 Cu3 135.1(3)
C51 Cu4 I4 106.5(3)
C41 Cu4 I4 99.1(3)
Cu3 Cu4 I4 55.82(4)
C51 Cu4 I3 104.1(3)
C41 Cu4 I3 102.4(3)
Cu3 Cu4 I3 54.06(3)
I4 Cu4 I3 98.30(4)
Cu2 I1 Cu1 50.98(3)
Cu2 I2 Cu1 52.03(3)
Cu3 I3 Cu4 60.42(4)
Cu3 I4 Cu4 61.21(4)
C1 S1 C7 93.2(4)
C11 S2 C17 93.3(4)
C22 S3 C27 93.8(4)
C31 S4 C37 92.9(5)
C41 S5 C47 93.8(4)
C51 S6 C57 93.5(4)
C1 N1 C2 117.3(8)
C1 N1 C8 121.1(8)
C2 N1 C8 121.6(7)
C11 N2 C12 116.9(8)
C11 N2 C19 121.6(8)
C12 N2 C19 121.5(7)
C22 N3 C18 117.7(8)
C22 N3 C28 121.8(8)
C18 N3 C28 120.5(8)
C31 N4 C32 116.8(8)
C31 N4 C38 121.6(8)
C32 N4 C38 121.6(8)
C41 N5 C42 116.9(8)
C41 N5 C48 121.8(8)
C42 N5 C48 121.3(7)
C51 N6 C52 117.8(8)
C51 N6 C58 120.8(8)
C52 N6 C58 121.1(7)
N1 C1 S1 108.7(7)
N1 C1 Cu1 129.4(7)
S1 C1 Cu1 121.6(5)
C7 C2 C3 120.9(8)
C7 C2 N1 111.4(8)
C3 C2 N1 127.7(8)
C4 C3 C2 117.3(9)
C3 C4 C5 121.5(9)
C6 C5 C4 121.3(9)
C5 C6 C7 118.2(9)
C2 C7 C6 120.7(8)
C2 C7 S1 109.4(7)
C6 C7 S1 129.8(7)
N1 C8 C9 111.4(9)
C10 C9 C8 124.1(12)
N2 C11 S2 109.3(7)
N2 C11 Cu2 130.0(7)
S2 C11 Cu2 120.5(5)
C17 C12 N2 111.6(8)
C17 C12 C13 121.0(9)
N2 C12 C13 127.4(9)
C14 C13 C12 118.1(9)
C13 C14 C15 120.3(9)
C16 C15 C14 121.0(9)
C15 C16 C17 119.3(9)
C12 C17 C16 120.3(9)
C12 C17 S2 108.8(7)
C16 C17 S2 130.9(7)
C27 C18 C23 121.6(8)
C27 C18 N3 111.8(8)
C23 C18 N3 126.6(8)
N2 C19 C20 112.4(8)
C21 C20 C19 127.1(10)
N3 C22 S3 107.6(6)
N3 C22 Cu1 126.3(7)
S3 C22 Cu1 122.3(5)
N3 C22 Cu2 119.5(6)
S3 C22 Cu2 103.9(4)
Cu1 C22 Cu2 68.5(3)
C24 C23 C18 117.6(9)
C23 C24 C25 120.8(9)
C26 C25 C24 121.3(9)
C27 C26 C25 116.9(9)
C26 C27 C18 121.6(9)
C26 C27 S3 129.3(8)
C18 C27 S3 109.1(7)
N3 C28 C29 113.8(8)
C30 C29 C28 126.9(10)
N4 C31 S4 109.7(7)
N4 C31 Cu3 126.4(7)
S4 C31 Cu3 123.7(5)
C33 C32 N4 127.9(9)
C33 C32 C37 122.1(9)
N4 C32 C37 109.9(8)
C32 C33 C34 118.7(10)
C33 C34 C35 120.1(9)
C36 C35 C34 121.5(9)
C35 C36 C37 118.3(9)
C36 C37 C32 119.3(9)
C36 C37 S4 130.1(8)
C32 C37 S4 110.6(7)
N4 C38 C39 111.0(10)
C40 C39 C38 127.2(11)
N5 C41 S5 109.0(7)
N5 C41 Cu4 129.1(7)
S5 C41 Cu4 121.9(5)
C47 C42 N5 112.1(8)
C47 C42 C43 120.0(8)
N5 C42 C43 127.9(8)
C44 C43 C42 117.4(9)
C43 C44 C45 121.4(9)
C46 C45 C44 121.9(9)
C47 C46 C45 117.6(9)
C46 C47 C42 121.7(8)
C46 C47 S5 130.1(8)
C42 C47 S5 108.2(7)
C49 C48 N5 111.8(8)
C50 C49 C48 123.0(10)
N6 C51 S6 108.3(7)
N6 C51 Cu4 130.8(7)
S6 C51 Cu4 120.8(5)
C53 C52 C57 121.5(8)
C53 C52 N6 127.8(8)
C57 C52 N6 110.6(8)
C54 C53 C52 118.3(9)
C53 C54 C55 120.5(9)
C56 C55 C54 120.8(9)
C55 C56 C57 118.5(9)
C56 C57 C52 120.4(9)
C56 C57 S6 129.9(7)
C52 C57 S6 109.7(7)
N6 C58 C59 110.0(7)
C60 C59 C58 124.1(9)

loop_
_geom_bond_atom_site_label_1
_geom_bond_atom_site_label_2
_geom_bond_distance
Cu1 C1 1.901(9)
Cu1 C22 1.978(9)
Cu1 Cu2 2.4115(15)
Cu1 I2 2.7522(13)
Cu1 I1 2.9256(13)
Cu2 C11 1.926(9)
Cu2 C22 2.285(9)
Cu2 I1 2.6470(13)
Cu2 I2 2.7456(13)
Cu3 C31 1.935(9)
Cu3 I3 2.5627(13)
Cu3 I4 2.5984(13)
Cu3 Cu4 2.7526(16)
Cu4 C51 1.921(9)
Cu4 C41 1.928(9)
Cu4 I4 2.7980(13)
Cu4 I3 2.8806(13)
S1 C1 1.731(10)
S1 C7 1.751(9)
S2 C11 1.708(10)
S2 C17 1.739(9)
S3 C22 1.738(9)
S3 C27 1.749(9)
S4 C31 1.710(10)
S4 C37 1.724(9)
S5 C41 1.714(9)
S5 C47 1.759(9)
S6 C51 1.732(10)
S6 C57 1.751(9)
N1 C1 1.346(12)
N1 C2 1.402(11)
N1 C8 1.462(12)
N2 C11 1.325(12)
N2 C12 1.395(11)
N2 C19 1.475(11)
N3 C22 1.346(12)
N3 C18 1.405(12)
N3 C28 1.476(12)
N4 C31 1.346(12)
N4 C32 1.399(13)
N4 C38 1.466(13)
N5 C41 1.342(12)
N5 C42 1.404(11)
N5 C48 1.482(12)
N6 C51 1.335(12)
N6 C52 1.424(11)
N6 C58 1.470(11)
C2 C7 1.393(12)
C2 C3 1.400(12)
C3 C4 1.377(13)
C4 C5 1.400(13)
C5 C6 1.361(13)
C6 C7 1.397(13)
C8 C9 1.505(15)
C9 C10 1.285(17)
C12 C17 1.385(13)
C12 C13 1.408(13)
C13 C14 1.389(14)
C14 C15 1.409(15)
C15 C16 1.366(14)
C16 C17 1.396(13)
C18 C27 1.383(13)
C18 C23 1.395(13)
C19 C20 1.503(14)
C20 C21 1.299(16)
C23 C24 1.372(14)
C24 C25 1.407(14)
C25 C26 1.401(14)
C26 C27 1.379(13)
C28 C29 1.499(14)
C29 C30 1.285(16)
C32 C33 1.370(14)
C32 C37 1.406(13)
C33 C34 1.391(15)
C34 C35 1.395(15)
C35 C36 1.395(14)
C36 C37 1.401(13)
C38 C39 1.510(18)
C39 C40 1.319(19)
C42 C47 1.392(13)
C42 C43 1.413(13)
C43 C44 1.377(14)
C44 C45 1.377(14)
C45 C46 1.377(14)
C46 C47 1.375(13)
C48 C49 1.474(13)
C49 C50 1.325(15)
C52 C53 1.375(13)
C52 C57 1.385(13)
C53 C54 1.373(13)
C54 C55 1.405(13)
C55 C56 1.371(14)
C56 C57 1.383(13)
C58 C59 1.525(13)
C59 C60 1.281(14)
